data_7233994
loop_
_publ_author_name
'Masahiro Nakano'
'Itaru Osaka'
'Kazuo Takimiya'

_publ_section_title
;
 Dibenzo[a,e]pentalene-embedded dicyanomethylene-substituted
 thienoquinoidals for n-channel organic semiconductors: synthesis,
 properties, and device characteristics
;
_journal_name_full 'Journal of Materials Chemistry C'
_journal_page_first 283
_journal_page_last 290
_journal_paper_doi 10.1039/C4TC02164A
_journal_volume 3
_journal_year 2015
_chemical_formula_moiety 'C42 H36 N4 S2'
_chemical_formula_sum 'C42 H36 N4 S2'
_chemical_formula_weight 660.89
_space_group_IT_number 2
_space_group_name_Hall '-P 1'
_space_group_name_H-M_alt 'P -1'
_symmetry_cell_setting triclinic
_symmetry_Int_Tables_number 2
_symmetry_space_group_name_Hall '-P 1'
_symmetry_space_group_name_H-M 'P -1'
_atom_sites_solution_hydrogens geom
_atom_sites_solution_primary direct
_atom_sites_solution_secondary difmap
_cell_angle_alpha 91.618(7)
_cell_angle_beta 97.367(7)
_cell_angle_gamma 98.760(7)
_cell_formula_units_Z 2
_cell_length_a 7.2133(2)
_cell_length_b 14.5623(4)
_cell_length_c 16.4041(5)
_cell_measurement_reflns_used 13045
_cell_measurement_temperature 123
_cell_measurement_theta_max 68.11
_cell_measurement_theta_min 3.08
_cell_volume 1686.96(9)
_computing_cell_refinement 'RAPID AUTO'
_computing_data_collection 'RAPID AUTO (Rigaku, ????)'
_computing_data_reduction 'RAPID AUTO'
_computing_molecular_graphics 'CrystalStructure 4.0'
_computing_publication_material 'CrystalStructure 4.0 (Rigaku, 2011)'
_computing_structure_refinement 'SHELXL97 (Sheldrick, 2008)'
_computing_structure_solution 'Il Milione (Burla, et al., 2007)'
_diffrn_ambient_temperature 123
_diffrn_detector_area_resol_mean 10.000
_diffrn_measured_fraction_theta_full 0.981
_diffrn_measured_fraction_theta_max 0.981
_diffrn_measurement_device_type 'Rigaku R-AXIS RAPID'
_diffrn_measurement_method \w
_diffrn_radiation_type 'Cu K\a'
_diffrn_radiation_wavelength 1.54187
_diffrn_reflns_av_R_equivalents 0.0649
_diffrn_reflns_limit_h_max 8
_diffrn_reflns_limit_h_min -8
_diffrn_reflns_limit_k_max 17
_diffrn_reflns_limit_k_min -17
_diffrn_reflns_limit_l_max 19
_diffrn_reflns_limit_l_min -19
_diffrn_reflns_number 19749
_diffrn_reflns_theta_full 67.00
_diffrn_reflns_theta_max 67.00
_diffrn_reflns_theta_min 3.07
_diffrn_standards_interval_count .
_diffrn_standards_number 0
_exptl_absorpt_coefficient_mu 1.710
_exptl_absorpt_correction_T_max 0.991
_exptl_absorpt_correction_T_min 0.806
_exptl_absorpt_correction_type multi-scan
_exptl_absorpt_process_details 'ABSCOR (Rigaku, 1995)'
_exptl_crystal_colour black
_exptl_crystal_density_diffrn 1.301
_exptl_crystal_density_method 'not measured'
_exptl_crystal_description platelet
_exptl_crystal_F_000 696.00
_exptl_crystal_size_max 0.101
_exptl_crystal_size_mid 0.050
_exptl_crystal_size_min 0.005
_refine_diff_density_max 0.83
_refine_diff_density_min -0.47
_refine_ls_extinction_method none
_refine_ls_goodness_of_fit_ref 1.054
_refine_ls_hydrogen_treatment constr
_refine_ls_number_parameters 433
_refine_ls_number_reflns 5921
_refine_ls_number_restraints 47
_refine_ls_R_factor_gt 0.0793
_refine_ls_shift/su_max 0.001
_refine_ls_structure_factor_coef Fsqd
_refine_ls_weighting_details 'w = 1/[\s^2^(Fo^2^)+(0.0925P)^2^+1.1145P] where P=(Fo^2^+2Fc^2^)/3'
_refine_ls_weighting_scheme calc
_refine_ls_wR_factor_ref 0.2215
_reflns_number_gt 3285
_reflns_number_total 5921
_reflns_threshold_expression F^2^>2.0\s(F^2^)
_cod_data_source_file J-Mater-Chem-C-2015-3-283.cif
_cod_data_source_block 1
_cod_original_cell_volume 1686.95(9)
_cod_database_code 7233994

loop_
_symmetry_equiv_pos_site_id
_symmetry_equiv_pos_as_xyz
1 +X,+Y,+Z
2 -X,-Y,-Z

loop_
_atom_site_label
_atom_site_type_symbol
_atom_site_fract_x
_atom_site_fract_y
_atom_site_fract_z
_atom_site_U_iso_or_equiv
_atom_site_adp_type
_atom_site_occupancy
_atom_site_symmetry_multiplicity
_atom_site_calc_flag
_atom_site_refinement_flags
_atom_site_disorder_assembly
_atom_site_disorder_group
S1 S 0.18316(18) 1.06406(8) 0.41851(8) 0.0391(3) Uani 1 2 d . . .
S2 S 0.26645(19) 0.46732(8) 0.55664(8) 0.0424(4) Uani 1 2 d . . .
N1 N 0.2062(8) 1.3115(3) 0.3806(3) 0.0692(15) Uani 1 2 d . . .
N2 N -0.1290(8) 1.2014(4) 0.1559(3) 0.0747(16) Uani 1 2 d . . .
N3 N 0.2866(7) 0.2233(3) 0.5791(3) 0.0608(14) Uani 1 2 d . . .
N4 N 0.2419(7) 0.2958(3) 0.8292(3) 0.0674(15) Uani 1 2 d . . .
C1 C 0.2317(7) 0.8858(3) 0.4610(3) 0.0346(11) Uani 1 2 d . . .
C2 C 0.3012(6) 0.9096(3) 0.5491(3) 0.0344(11) Uani 1 2 d . . .
C3 C 0.3439(7) 0.9945(3) 0.5932(3) 0.0385(12) Uani 1 2 d . . .
C4 C 0.4182(7) 0.9973(3) 0.6752(3) 0.0416(13) Uani 1 2 d . . .
C5 C 0.4538(7) 0.9175(3) 0.7136(3) 0.0409(12) Uani 1 2 d . . .
C6 C 0.4092(7) 0.8308(3) 0.6707(3) 0.0401(12) Uani 1 2 d . . .
C7 C 0.3281(7) 0.8258(3) 0.5893(3) 0.0363(12) Uani 1 2 d . . .
C8 C 0.2762(7) 0.7501(3) 0.5259(3) 0.0350(11) Uani 1 2 d . . .
C9 C 0.2676(7) 0.6500(3) 0.5147(3) 0.0379(12) Uani 1 2 d . . .
C10 C 0.2473(7) 0.6310(3) 0.4249(3) 0.0368(12) Uani 1 2 d . . .
C11 C 0.2497(7) 0.5503(3) 0.3791(3) 0.0431(13) Uani 1 2 d . . .
C12 C 0.2431(7) 0.5529(3) 0.2944(3) 0.0444(13) Uani 1 2 d . . .
C13 C 0.2363(7) 0.6357(3) 0.2559(3) 0.0451(13) Uani 1 2 d . . .
C14 C 0.2290(7) 0.7168(3) 0.3005(3) 0.0409(12) Uani 1 2 d . . .
C15 C 0.2282(7) 0.7149(3) 0.3847(3) 0.0366(12) Uani 1 2 d . . .
C16 C 0.2355(7) 0.7874(3) 0.4505(3) 0.0349(11) Uani 1 2 d . . .
C17 C 0.1613(7) 0.9431(3) 0.4034(3) 0.0332(11) Uani 1 2 d . . .
C18 C 0.0601(7) 0.9170(3) 0.3238(3) 0.0380(12) Uani 1 2 d . . .
C19 C 0.0090(7) 0.9861(3) 0.2767(3) 0.0379(12) Uani 1 2 d . . .
C20 C 0.0733(7) 1.0761(3) 0.3198(3) 0.0371(12) Uani 1 2 d . . .
C21 C -0.0874(8) 0.9710(4) 0.1893(3) 0.0485(14) Uani 1 2 d . . .
C22 C 0.0513(9) 0.9848(5) 0.1259(3) 0.0651(18) Uani 1 2 d . . .
C23 C 0.1806(11) 0.9094(6) 0.1301(4) 0.091(2) Uani 1 2 d . . .
C24 C 0.2969(12) 0.9073(6) 0.0692(5) 0.107(2) Uani 1 2 d . . .
C25 C 0.4260(12) 0.8330(6) 0.0787(4) 0.098(2) Uani 1 2 d . . .
C26 C 0.5665(12) 0.8490(6) 0.0194(5) 0.107(2) Uani 1 2 d . . .
C27 C 0.0553(8) 1.1637(3) 0.2931(3) 0.0440(13) Uani 1 2 d . . .
C28 C -0.0450(8) 1.1819(4) 0.2160(4) 0.0518(15) Uani 1 2 d . . .
C29 C 0.1382(8) 1.2447(4) 0.3432(4) 0.0506(15) Uani 1 2 d . . .
C30 C 0.2639(7) 0.5860(3) 0.5752(3) 0.0381(12) Uani 1 2 d . . .
C31 C 0.2431(7) 0.6016(3) 0.6596(3) 0.0400(12) Uani 1 2 d . . .
C32 C 0.2400(7) 0.5265(3) 0.7071(3) 0.0406(12) Uani 1 2 d . . .
C33 C 0.2547(7) 0.4442(3) 0.6591(3) 0.0400(12) Uani 1 2 d . . .
C34 C 0.2211(8) 0.5303(4) 0.7972(3) 0.0467(14) Uani 1 2 d . . .
C35 C 0.4094(8) 0.5399(4) 0.8545(3) 0.0578(16) Uani 1 2 d . . .
C36 C 0.5315(9) 0.6334(4) 0.8515(4) 0.0690(17) Uani 1 2 d . . .
C37 C 0.6979(11) 0.6543(6) 0.9185(5) 0.111(2) Uani 1 2 d . . .
C38 C 0.8342(13) 0.5962(7) 0.9228(6) 0.131(3) Uani 1 2 d . . .
C39 C 1.0049(11) 0.6272(6) 0.9916(5) 0.120(3) Uani 1 2 d . . .
C40 C 0.2598(7) 0.3542(3) 0.6832(3) 0.0437(13) Uani 1 2 d . . .
C41 C 0.2512(8) 0.3253(3) 0.7657(4) 0.0497(14) Uani 1 2 d . . .
C42 C 0.2750(8) 0.2820(4) 0.6251(4) 0.0461(14) Uani 1 2 d . . .
H3 H 0.32233 1.05009 0.56721 0.0462 Uiso 1 2 calc R . .
H4 H 0.44525 1.0552 0.7058 0.0500 Uiso 1 2 calc R . .
H5 H 0.50911 0.92149 0.76964 0.0491 Uiso 1 2 calc R . .
H6 H 0.43435 0.77601 0.69724 0.0481 Uiso 1 2 calc R . .
H11 H 0.25578 0.49335 0.4055 0.0517 Uiso 1 2 calc R . .
H12 H 0.24336 0.49742 0.26265 0.0533 Uiso 1 2 calc R . .
H13 H 0.23656 0.637 0.19802 0.0542 Uiso 1 2 calc R . .
H14 H 0.22452 0.77344 0.27354 0.0491 Uiso 1 2 calc R . .
H18 H 0.02981 0.85363 0.30456 0.0456 Uiso 1 2 calc R . .
H21A H -0.17923 1.01485 0.17949 0.0582 Uiso 1 2 calc R . .
H21B H -0.159 0.90704 0.18155 0.0582 Uiso 1 2 calc R . .
H22A H 0.13025 1.04685 0.13616 0.0781 Uiso 1 2 calc R . .
H22B H -0.02045 0.98249 0.07009 0.0781 Uiso 1 2 calc R . .
H23A H 0.26175 0.91752 0.18405 0.1092 Uiso 1 2 calc R . .
H23B H 0.09939 0.84789 0.12852 0.1092 Uiso 1 2 calc R . .
H24A H 0.37664 0.96904 0.06936 0.1289 Uiso 1 2 calc R . .
H24B H 0.21674 0.89641 0.01509 0.1289 Uiso 1 2 calc R . .
H25A H 0.49239 0.8364 0.13561 0.1180 Uiso 1 2 calc R . .
H25B H 0.34959 0.77035 0.06753 0.1180 Uiso 1 2 calc R . .
H26A H 0.50175 0.83523 -0.03687 0.1281 Uiso 1 2 calc R . .
H26B H 0.66201 0.80821 0.03091 0.1281 Uiso 1 2 calc R . .
H26C H 0.62817 0.91405 0.02513 0.1281 Uiso 1 2 calc R . .
H31 H 0.23207 0.66131 0.68151 0.0479 Uiso 1 2 calc R . .
H34A H 0.13902 0.47298 0.80973 0.0561 Uiso 1 2 calc R . .
H34B H 0.15707 0.58368 0.80924 0.0561 Uiso 1 2 calc R . .
H35A H 0.3829 0.53045 0.91168 0.0693 Uiso 1 2 calc R . .
H35B H 0.48023 0.49041 0.83889 0.0693 Uiso 1 2 calc R . .
H36A H 0.5795 0.63685 0.79759 0.0829 Uiso 1 2 calc R . .
H36B H 0.45128 0.68246 0.85473 0.0829 Uiso 1 2 calc R . .
H38A H 0.88238 0.59401 0.86905 0.1575 Uiso 1 2 calc R . .
H38B H 0.77419 0.53252 0.93284 0.1575 Uiso 1 2 calc R . .
H39A H 1.08146 0.68394 0.97607 0.1443 Uiso 1 2 calc R . .
H39B H 1.08281 0.57772 0.9983 0.1443 Uiso 1 2 calc R . .
H39C H 0.95749 0.63955 1.04356 0.1443 Uiso 1 2 calc R . .
H37A H 0.76182 0.71836 0.91223 0.1332 Uiso 1 2 calc R . .
H37B H 0.64799 0.65392 0.97193 0.1332 Uiso 1 2 calc R . .

loop_
_atom_site_aniso_label
_atom_site_aniso_U_11
_atom_site_aniso_U_22
_atom_site_aniso_U_33
_atom_site_aniso_U_12
_atom_site_aniso_U_13
_atom_site_aniso_U_23
S1 0.0462(8) 0.0299(6) 0.0431(8) 0.0094(6) 0.0074(6) 0.0072(5)
S2 0.0501(9) 0.0277(6) 0.0503(8) 0.0070(6) 0.0073(7) 0.0087(6)
N1 0.082(4) 0.038(3) 0.089(4) 0.018(3) 0.003(3) 0.008(3)
N2 0.093(4) 0.068(4) 0.069(4) 0.032(3) 0.004(3) 0.024(3)
N3 0.071(4) 0.036(3) 0.077(4) 0.012(2) 0.013(3) 0.008(2)
N4 0.086(4) 0.049(3) 0.069(4) 0.014(3) 0.009(3) 0.027(3)
C1 0.042(3) 0.027(2) 0.036(3) 0.005(2) 0.008(2) 0.006(2)
C2 0.031(3) 0.029(2) 0.045(3) 0.005(2) 0.009(2) 0.006(2)
C3 0.042(3) 0.031(3) 0.043(3) 0.006(2) 0.009(2) 0.003(2)
C4 0.045(3) 0.036(3) 0.044(3) 0.004(2) 0.007(3) 0.000(2)
C5 0.038(3) 0.041(3) 0.043(3) 0.006(2) 0.003(2) 0.007(2)
C6 0.038(3) 0.033(3) 0.049(3) 0.005(2) 0.003(3) 0.010(2)
C7 0.035(3) 0.034(3) 0.041(3) 0.005(2) 0.007(2) 0.004(2)
C8 0.035(3) 0.031(3) 0.040(3) 0.006(2) 0.008(2) 0.011(2)
C9 0.041(3) 0.028(3) 0.045(3) 0.007(2) 0.003(2) 0.007(2)
C10 0.038(3) 0.025(2) 0.048(3) 0.006(2) 0.006(2) 0.004(2)
C11 0.053(4) 0.031(3) 0.046(3) 0.006(2) 0.008(3) 0.006(2)
C12 0.048(3) 0.035(3) 0.051(3) 0.011(2) 0.004(3) -0.003(2)
C13 0.049(3) 0.044(3) 0.043(3) 0.011(3) 0.006(3) 0.001(2)
C14 0.049(3) 0.032(3) 0.043(3) 0.008(2) 0.009(3) 0.006(2)
C15 0.042(3) 0.027(2) 0.041(3) 0.004(2) 0.005(2) 0.005(2)
C16 0.039(3) 0.025(2) 0.042(3) 0.005(2) 0.009(2) 0.006(2)
C17 0.035(3) 0.025(2) 0.039(3) 0.004(2) 0.005(2) 0.001(2)
C18 0.042(3) 0.030(3) 0.043(3) 0.007(2) 0.006(2) 0.003(2)
C19 0.041(3) 0.037(3) 0.036(3) 0.009(2) 0.004(2) 0.008(2)
C20 0.038(3) 0.038(3) 0.039(3) 0.011(2) 0.013(2) 0.006(2)
C21 0.057(4) 0.045(3) 0.044(3) 0.016(3) -0.002(3) 0.005(3)
C22 0.082(5) 0.082(5) 0.039(3) 0.037(4) 0.009(3) 0.011(3)
C23 0.102(5) 0.142(6) 0.050(4) 0.078(5) 0.015(4) 0.022(4)
C24 0.131(6) 0.137(5) 0.066(4) 0.076(5) -0.002(4) -0.002(4)
C25 0.125(6) 0.115(5) 0.068(4) 0.081(4) -0.009(4) -0.013(4)
C26 0.143(6) 0.101(5) 0.078(5) 0.043(5) -0.007(4) 0.001(4)
C27 0.053(4) 0.037(3) 0.046(3) 0.015(3) 0.012(3) 0.012(2)
C28 0.062(4) 0.044(3) 0.056(4) 0.023(3) 0.015(3) 0.011(3)
C29 0.058(4) 0.033(3) 0.064(4) 0.013(3) 0.010(3) 0.015(3)
C30 0.038(3) 0.027(3) 0.050(3) 0.005(2) 0.008(2) 0.005(2)
C31 0.044(3) 0.028(3) 0.050(3) 0.011(2) 0.011(3) 0.005(2)
C32 0.041(3) 0.036(3) 0.046(3) 0.007(2) 0.005(2) 0.007(2)
C33 0.040(3) 0.031(3) 0.048(3) 0.005(2) 0.004(2) 0.010(2)
C34 0.054(4) 0.042(3) 0.045(3) 0.005(3) 0.010(3) 0.009(2)
C35 0.060(4) 0.063(4) 0.051(4) 0.011(3) 0.006(3) 0.010(3)
C36 0.061(4) 0.070(4) 0.071(4) 0.000(3) 0.006(3) -0.002(3)
C37 0.085(5) 0.118(6) 0.120(5) 0.009(4) -0.015(4) 0.000(5)
C38 0.109(6) 0.145(6) 0.130(6) 0.027(5) -0.030(5) -0.005(5)
C39 0.108(6) 0.137(7) 0.098(6) 0.015(5) -0.043(5) -0.005(5)
C40 0.041(3) 0.033(3) 0.059(4) 0.007(2) 0.008(3) 0.013(3)
C41 0.055(4) 0.033(3) 0.061(4) 0.006(3) 0.007(3) 0.013(3)
C42 0.047(3) 0.031(3) 0.061(4) 0.007(2) 0.004(3) 0.011(3)

loop_
_atom_type_symbol
_atom_type_description
_atom_type_scat_dispersion_real
_atom_type_scat_dispersion_imag
_atom_type_scat_source
C C 0.0181 0.0091
;
International Tables for Crystallography
(1992, Vol. C, Tables 4.2.6.8 and 6.1.1.4)
;
H H 0.0000 0.0000
;
International Tables for Crystallography
(1992, Vol. C, Table 6.1.1.4)
;
S S 0.3331 0.5567
;
International Tables for Crystallography
(1992, Vol. C, Tables 4.2.6.8 and 6.1.1.4)
;
N N 0.0311 0.0180
;
International Tables for Crystallography
(1992, Vol. C, Tables 4.2.6.8 and 6.1.1.4)
;

loop_
_geom_angle_atom_site_label_1
_geom_angle_atom_site_label_2
_geom_angle_atom_site_label_3
_geom_angle
_geom_angle_publ_flag
_geom_angle_site_symmetry_1
_geom_angle_site_symmetry_2
_geom_angle_site_symmetry_3
C17 S1 C20 92.4(2) yes . . .
C30 S2 C33 92.3(2) yes . . .
C2 C1 C16 105.1(4) yes . . .
C2 C1 C17 127.3(4) yes . . .
C16 C1 C17 127.3(4) yes . . .
C1 C2 C3 131.4(4) yes . . .
C1 C2 C7 108.6(4) yes . . .
C3 C2 C7 120.1(4) yes . . .
C2 C3 C4 119.3(4) yes . . .
C3 C4 C5 121.3(4) yes . . .
C4 C5 C6 120.5(5) yes . . .
C5 C6 C7 119.3(4) yes . . .
C2 C7 C6 119.5(4) yes . . .
C2 C7 C8 106.4(4) yes . . .
C6 C7 C8 133.7(4) yes . . .
C7 C8 C9 141.2(4) yes . . .
C7 C8 C16 109.0(4) yes . . .
C9 C8 C16 109.6(4) yes . . .
C8 C9 C10 105.3(4) yes . . .
C8 C9 C30 126.9(4) yes . . .
C10 C9 C30 127.6(4) yes . . .
C9 C10 C11 131.0(4) yes . . .
C9 C10 C15 109.0(4) yes . . .
C11 C10 C15 120.0(5) yes . . .
C10 C11 C12 119.5(5) yes . . .
C11 C12 C13 120.5(5) yes . . .
C12 C13 C14 120.8(5) yes . . .
C13 C14 C15 119.6(5) yes . . .
C10 C15 C14 119.5(4) yes . . .
C10 C15 C16 106.3(4) yes . . .
C14 C15 C16 133.8(4) yes . . .
C1 C16 C8 110.2(4) yes . . .
C1 C16 C15 140.4(4) yes . . .
C8 C16 C15 109.0(4) yes . . .
S1 C17 C1 124.0(3) yes . . .
S1 C17 C18 108.4(3) yes . . .
C1 C17 C18 127.6(4) yes . . .
C17 C18 C19 117.2(4) yes . . .
C18 C19 C20 110.6(4) yes . . .
C18 C19 C21 123.9(4) yes . . .
C20 C19 C21 125.3(4) yes . . .
S1 C20 C19 111.2(4) yes . . .
S1 C20 C27 119.6(4) yes . . .
C19 C20 C27 129.2(4) yes . . .
C19 C21 C22 113.0(4) yes . . .
C21 C22 C23 111.5(5) yes . . .
C22 C23 C24 117.0(7) yes . . .
C23 C24 C25 114.3(7) yes . . .
C24 C25 C26 108.9(7) yes . . .
C20 C27 C28 124.7(4) yes . . .
C20 C27 C29 120.8(5) yes . . .
C28 C27 C29 114.5(5) yes . . .
N2 C28 C27 175.8(6) yes . . .
N1 C29 C27 177.3(7) yes . . .
S2 C30 C9 123.7(4) yes . . .
S2 C30 C31 108.6(3) yes . . .
C9 C30 C31 127.6(4) yes . . .
C30 C31 C32 116.5(4) yes . . .
C31 C32 C33 110.9(5) yes . . .
C31 C32 C34 123.7(5) yes . . .
C33 C32 C34 125.4(4) yes . . .
S2 C33 C32 111.6(4) yes . . .
S2 C33 C40 118.6(4) yes . . .
C32 C33 C40 129.8(5) yes . . .
C32 C34 C35 114.5(5) yes . . .
C34 C35 C36 113.0(5) yes . . .
C35 C36 C37 115.2(6) yes . . .
C36 C37 C38 118.2(7) yes . . .
C37 C38 C39 113.8(8) yes . . .
C33 C40 C41 124.5(5) yes . . .
C33 C40 C42 120.8(5) yes . . .
C41 C40 C42 114.7(5) yes . . .
N4 C41 C40 175.1(5) yes . . .
N3 C42 C40 179.3(6) yes . . .
C2 C3 H3 120.366 no . . .
C4 C3 H3 120.376 no . . .
C3 C4 H4 119.371 no . . .
C5 C4 H4 119.370 no . . .
C4 C5 H5 119.738 no . . .
C6 C5 H5 119.757 no . . .
C5 C6 H6 120.348 no . . .
C7 C6 H6 120.364 no . . .
C10 C11 H11 120.270 no . . .
C12 C11 H11 120.259 no . . .
C11 C12 H12 119.750 no . . .
C13 C12 H12 119.746 no . . .
C12 C13 H13 119.622 no . . .
C14 C13 H13 119.612 no . . .
C13 C14 H14 120.200 no . . .
C15 C14 H14 120.184 no . . .
C17 C18 H18 121.406 no . . .
C19 C18 H18 121.405 no . . .
C19 C21 H21A 108.996 no . . .
C19 C21 H21B 108.987 no . . .
C22 C21 H21A 108.994 no . . .
C22 C21 H21B 108.994 no . . .
H21A C21 H21B 107.778 no . . .
C21 C22 H22A 109.334 no . . .
C21 C22 H22B 109.323 no . . .
C23 C22 H22A 109.330 no . . .
C23 C22 H22B 109.324 no . . .
H22A C22 H22B 107.971 no . . .
C22 C23 H23A 108.036 no . . .
C22 C23 H23B 108.041 no . . .
C24 C23 H23A 108.046 no . . .
C24 C23 H23B 108.042 no . . .
H23A C23 H23B 107.256 no . . .
C23 C24 H24A 108.687 no . . .
C23 C24 H24B 108.692 no . . .
C25 C24 H24A 108.690 no . . .
C25 C24 H24B 108.688 no . . .
H24A C24 H24B 107.620 no . . .
C24 C25 H25A 109.905 no . . .
C24 C25 H25B 109.903 no . . .
C26 C25 H25A 109.904 no . . .
C26 C25 H25B 109.903 no . . .
H25A C25 H25B 108.314 no . . .
C25 C26 H26A 109.469 no . . .
C25 C26 H26B 109.465 no . . .
C25 C26 H26C 109.472 no . . .
H26A C26 H26B 109.470 no . . .
H26A C26 H26C 109.477 no . . .
H26B C26 H26C 109.475 no . . .
C30 C31 H31 121.742 no . . .
C32 C31 H31 121.735 no . . .
C32 C34 H34A 108.635 no . . .
C32 C34 H34B 108.635 no . . .
C35 C34 H34A 108.646 no . . .
C35 C34 H34B 108.646 no . . .
H34A C34 H34B 107.593 no . . .
C34 C35 H35A 108.982 no . . .
C34 C35 H35B 108.987 no . . .
C36 C35 H35A 108.985 no . . .
C36 C35 H35B 108.990 no . . .
H35A C35 H35B 107.779 no . . .
C35 C36 H36A 108.477 no . . .
C35 C36 H36B 108.476 no . . .
C37 C36 H36A 108.474 no . . .
C37 C36 H36B 108.478 no . . .
H36A C36 H36B 107.497 no . . .
C36 C37 H37A 107.768 no . . .
C36 C37 H37B 107.770 no . . .
C38 C37 H37A 107.768 no . . .
C38 C37 H37B 107.769 no . . .
H37A C37 H37B 107.131 no . . .
C37 C38 H38A 108.815 no . . .
C37 C38 H38B 108.810 no . . .
C39 C38 H38A 108.810 no . . .
C39 C38 H38B 108.805 no . . .
H38A C38 H38B 107.672 no . . .
C38 C39 H39A 109.465 no . . .
C38 C39 H39B 109.473 no . . .
C38 C39 H39C 109.470 no . . .
H39A C39 H39B 109.470 no . . .
H39A C39 H39C 109.475 no . . .
H39B C39 H39C 109.474 no . . .

loop_
_geom_bond_atom_site_label_1
_geom_bond_atom_site_label_2
_geom_bond_distance
_geom_bond_publ_flag
_geom_bond_site_symmetry_1
_geom_bond_site_symmetry_2
S1 C17 1.752(4) yes . .
S1 C20 1.734(5) yes . .
S2 C30 1.750(5) yes . .
S2 C33 1.734(5) yes . .
N1 C29 1.143(7) yes . .
N2 C28 1.156(8) yes . .
N3 C42 1.144(8) yes . .
N4 C41 1.145(8) yes . .
C1 C2 1.481(6) yes . .
C1 C16 1.443(6) yes . .
C1 C17 1.378(7) yes . .
C2 C3 1.386(6) yes . .
C2 C7 1.430(7) yes . .
C3 C4 1.380(7) yes . .
C4 C5 1.379(7) yes . .
C5 C6 1.401(7) yes . .
C6 C7 1.383(7) yes . .
C7 C8 1.466(6) yes . .
C8 C9 1.455(6) yes . .
C8 C16 1.380(7) yes . .
C9 C10 1.475(7) yes . .
C9 C30 1.380(7) yes . .
C10 C11 1.381(7) yes . .
C10 C15 1.421(7) yes . .
C11 C12 1.386(7) yes . .
C12 C13 1.382(7) yes . .
C13 C14 1.383(7) yes . .
C14 C15 1.383(7) yes . .
C15 C16 1.477(7) yes . .
C17 C18 1.423(6) yes . .
C18 C19 1.353(7) yes . .
C19 C20 1.454(6) yes . .
C19 C21 1.506(7) yes . .
C20 C27 1.380(7) yes . .
C21 C22 1.529(8) yes . .
C22 C23 1.542(11) yes . .
C23 C24 1.387(11) yes . .
C24 C25 1.531(13) yes . .
C25 C26 1.490(12) yes . .
C27 C28 1.427(8) yes . .
C27 C29 1.424(7) yes . .
C30 C31 1.427(7) yes . .
C31 C32 1.359(7) yes . .
C32 C33 1.441(7) yes . .
C32 C34 1.502(7) yes . .
C33 C40 1.383(7) yes . .
C34 C35 1.534(7) yes . .
C35 C36 1.511(8) yes . .
C36 C37 1.507(10) yes . .
C37 C38 1.387(14) yes . .
C38 C39 1.561(11) yes . .
C40 C41 1.435(8) yes . .
C40 C42 1.425(8) yes . .
C3 H3 0.950 no . .
C4 H4 0.950 no . .
C5 H5 0.950 no . .
C6 H6 0.950 no . .
C11 H11 0.950 no . .
C12 H12 0.950 no . .
C13 H13 0.950 no . .
C14 H14 0.950 no . .
C18 H18 0.950 no . .
C21 H21A 0.990 no . .
C21 H21B 0.990 no . .
C22 H22A 0.990 no . .
C22 H22B 0.990 no . .
C23 H23A 0.990 no . .
C23 H23B 0.990 no . .
C24 H24A 0.990 no . .
C24 H24B 0.990 no . .
C25 H25A 0.990 no . .
C25 H25B 0.990 no . .
C26 H26A 0.980 no . .
C26 H26B 0.980 no . .
C26 H26C 0.980 no . .
C31 H31 0.950 no . .
C34 H34A 0.990 no . .
C34 H34B 0.990 no . .
C35 H35A 0.990 no . .
C35 H35B 0.990 no . .
C36 H36A 0.990 no . .
C36 H36B 0.990 no . .
C37 H37A 0.990 no . .
C37 H37B 0.990 no . .
C38 H38A 0.990 no . .
C38 H38B 0.990 no . .
C39 H39A 0.980 no . .
C39 H39B 0.980 no . .
C39 H39C 0.980 no . .

loop_
_geom_contact_atom_site_label_1
_geom_contact_atom_site_label_2
_geom_contact_distance
_geom_contact_publ_flag
_geom_contact_site_symmetry_1
_geom_contact_site_symmetry_2
S1 C2 3.280(5) no . .
S1 C3 3.202(5) no . .
S1 C29 2.982(6) no . .
S2 C10 3.269(5) no . .
S2 C11 3.179(5) no . .
S2 C42 2.959(6) no . .
N1 C20 3.496(7) no . .
N1 C28 3.398(7) no . .
N2 C20 3.575(7) no . .
N2 C21 3.467(8) no . .
N2 C29 3.400(8) no . .
N3 C33 3.490(7) no . .
N3 C41 3.419(8) no . .
N4 C33 3.579(7) no . .
N4 C34 3.492(7) no . .
N4 C35 3.570(7) no . .
N4 C42 3.389(8) no . .
C1 C14 3.548(7) no . .
C2 C5 2.774(7) no . .
C3 C6 2.807(7) no . .
C3 C17 3.241(6) no . .
C4 C7 2.778(7) no . .
C6 C9 3.558(6) no . .
C6 C31 3.362(6) no . .
C7 C30 3.449(6) no . .
C7 C31 3.486(7) no . .
C8 C31 3.130(7) no . .
C10 C13 2.767(7) no . .
C11 C14 2.793(7) no . .
C11 C30 3.230(7) no . .
C12 C15 2.774(7) no . .
C14 C18 3.356(7) no . .
C15 C17 3.440(6) no . .
C15 C18 3.474(7) no . .
C16 C18 3.123(7) no . .
C18 C22 3.415(7) no . .
C18 C23 3.403(8) no . .
C19 C23 3.098(9) no . .
C19 C28 3.111(7) no . .
C20 C22 3.388(7) no . .
C21 C27 3.199(7) no . .
C21 C28 3.053(7) no . .
C22 C28 3.397(9) no . .
C31 C35 3.460(7) no . .
C31 C36 3.521(8) no . .
C32 C36 3.158(7) no . .
C32 C41 3.118(7) no . .
C33 C35 3.438(7) no . .
C34 C40 3.200(7) no . .
C34 C41 3.060(7) no . .
C35 C38 3.101(10) no . .
C35 C41 3.379(7) no . .
S1 N3 3.391(5) no . 1_565
S1 C5 3.592(6) no . 2_676
S2 N1 3.562(5) no . 1_545
S2 C11 3.564(5) no . 2_666
N1 S2 3.562(5) no . 1_565
N1 N3 3.546(8) no . 1_565
N1 C11 3.445(7) no . 1_565
N3 S1 3.391(5) no . 1_545
N3 N1 3.546(8) no . 1_545
N3 C3 3.431(7) no . 1_545
N3 C15 3.448(7) no . 2_666
N3 C16 3.568(7) no . 2_666
N3 C18 3.552(7) no . 2_566
N4 C25 3.484(10) no . 2_666
N4 C26 3.581(10) no . 2_666
C1 C3 3.516(7) no . 2_676
C3 N3 3.431(7) no . 1_565
C3 C1 3.516(7) no . 2_676
C3 C17 3.539(7) no . 2_676
C3 C19 3.563(7) no . 2_576
C3 C20 3.520(7) no . 2_576
C4 C17 3.447(7) no . 2_676
C4 C19 3.319(7) no . 2_576
C4 C20 3.556(7) no . 2_576
C4 C21 3.533(8) no . 2_576
C5 S1 3.592(6) no . 2_676
C5 C20 3.512(7) no . 2_676
C5 C28 3.434(8) no . 2_576
C6 C27 3.489(8) no . 2_576
C6 C28 3.393(8) no . 2_576
C7 C27 3.588(8) no . 2_576
C11 S2 3.564(5) no . 2_666
C11 N1 3.445(7) no . 1_545
C12 C32 3.497(7) no . 2_566
C12 C33 3.598(7) no . 2_666
C12 C34 3.509(7) no . 2_566
C14 C40 3.566(7) no . 2_566
C14 C41 3.450(7) no . 2_566
C15 N3 3.448(7) no . 2_666
C15 C40 3.535(7) no . 2_566
C16 N3 3.568(7) no . 2_666
C17 C3 3.539(7) no . 2_676
C17 C4 3.447(7) no . 2_676
C18 N3 3.552(7) no . 2_566
C19 C3 3.563(7) no . 2_576
C19 C4 3.319(7) no . 2_576
C20 C3 3.520(7) no . 2_576
C20 C4 3.556(7) no . 2_576
C20 C5 3.512(7) no . 2_676
C21 C4 3.533(8) no . 2_576
C25 N4 3.484(10) no . 2_666
C26 N4 3.581(10) no . 2_666
C26 C37 3.555(12) no . 1_554
C27 C6 3.489(8) no . 2_576
C27 C7 3.588(8) no . 2_576
C28 C5 3.434(8) no . 2_576
C28 C6 3.393(8) no . 2_576
C32 C12 3.497(7) no . 2_566
C33 C12 3.598(7) no . 2_666
C34 C12 3.509(7) no . 2_566
C37 C26 3.555(12) no . 1_556
C40 C14 3.566(7) no . 2_566
C40 C15 3.535(7) no . 2_566
C41 C14 3.450(7) no . 2_566
S1 H3 2.5420 no . .
S1 H18 3.4959 no . .
S2 H11 2.5119 no . .
S2 H31 3.5006 no . .
N2 H21A 2.7306 no . .
N2 H22A 3.1722 no . .
N4 H34A 2.8069 no . .
N4 H35A 3.5870 no . .
N4 H35B 3.0710 no . .
C1 H3 2.8611 no . .
C1 H14 3.4325 no . .
C1 H18 2.7732 no . .
C2 H4 3.2434 no . .
C2 H6 3.2940 no . .
C3 H5 3.2563 no . .
C4 H6 3.2702 no . .
C5 H3 3.2604 no . .
C6 H4 3.2671 no . .
C6 H31 2.6225 no . .
C7 H3 3.3022 no . .
C7 H5 3.2594 no . .
C7 H31 2.9112 no . .
C8 H6 2.8871 no . .
C8 H31 2.9261 no . .
C9 H6 3.4462 no . .
C9 H11 2.8439 no . .
C9 H31 2.7835 no . .
C10 H12 3.2471 no . .
C10 H14 3.2839 no . .
C11 H13 3.2571 no . .
C12 H14 3.2600 no . .
C13 H11 3.2605 no . .
C14 H12 3.2572 no . .
C14 H18 2.6319 no . .
C14 H23A 3.5314 no . .
C14 H23B 3.5569 no . .
C15 H11 3.2877 no . .
C15 H13 3.2475 no . .
C15 H18 2.8991 no . .
C16 H14 2.8938 no . .
C16 H18 2.9186 no . .
C17 H3 3.0676 no . .
C17 H14 3.3384 no . .
C18 H14 2.7133 no . .
C18 H21A 3.2418 no . .
C18 H21B 2.6325 no . .
C18 H23A 2.8675 no . .
C18 H23B 3.3898 no . .
C19 H22A 2.6947 no . .
C19 H22B 3.3672 no . .
C19 H23A 2.7948 no . .
C19 H23B 3.3035 no . .
C20 H18 3.2063 no . .
C20 H21A 2.7799 no . .
C20 H21B 3.3864 no . .
C20 H22A 3.1188 no . .
C21 H18 2.7245 no . .
C21 H23A 2.7578 no . .
C21 H23B 2.6461 no . .
C22 H18 3.5494 no . .
C22 H24A 2.6702 no . .
C22 H24B 2.6975 no . .
C23 H14 3.1334 no . .
C23 H18 3.2701 no . .
C23 H21A 3.3819 no . .
C23 H21B 2.6873 no . .
C23 H25A 2.6222 no . .
C23 H25B 2.7553 no . .
C24 H22A 2.7813 no . .
C24 H22B 2.6850 no . .
C24 H26A 2.7096 no . .
C24 H26B 3.3083 no . .
C24 H26C 2.5724 no . .
C25 H23A 2.5995 no . .
C25 H23B 2.6279 no . .
C26 H24A 2.5574 no . .
C26 H24B 2.7084 no . .
C27 H21A 2.9801 no . .
C27 H22A 3.1945 no . .
C28 H21A 2.5031 no . .
C28 H22A 2.8668 no . .
C30 H6 3.3455 no . .
C30 H11 3.0493 no . .
C31 H6 2.7132 no . .
C31 H34A 3.2310 no . .
C31 H34B 2.6179 no . .
C31 H36A 3.0690 no . .
C31 H36B 3.4496 no . .
C32 H35A 3.3782 no . .
C32 H35B 2.7082 no . .
C32 H36A 2.9185 no . .
C32 H36B 3.3217 no . .
C33 H31 3.2043 no . .
C33 H34A 2.7481 no . .
C33 H34B 3.3593 no . .
C33 H35B 3.1812 no . .
C34 H31 2.7288 no . .
C34 H36A 2.8041 no . .
C34 H36B 2.6295 no . .
C35 H31 3.5861 no . .
C35 H38A 3.3583 no . .
C35 H38B 2.7949 no . .
C35 H37A 3.3683 no . .
C35 H37B 2.7439 no . .
C36 H6 3.3902 no . .
C36 H31 3.3756 no . .
C36 H34A 3.3677 no . .
C36 H34B 2.6828 no . .
C36 H38A 2.6610 no . .
C36 H38B 2.7013 no . .
C37 H35A 2.6653 no . .
C37 H35B 2.8322 no . .
C37 H39A 2.7704 no . .
C37 H39B 3.2800 no . .
C37 H39C 2.6314 no . .
C38 H35A 3.2305 no . .
C38 H35B 2.9275 no . .
C38 H36A 2.7159 no . .
C38 H36B 3.2859 no . .
C39 H37A 2.5980 no . .
C39 H37B 2.6421 no . .
C40 H34A 2.9634 no . .
C40 H35B 3.2711 no . .
C41 H34A 2.5287 no . .
C41 H35B 2.8407 no . .
H3 H4 2.3267 no . .
H4 H5 2.3162 no . .
H5 H6 2.3527 no . .
H6 H31 2.0303 no . .
H6 H36A 2.8819 no . .
H6 H36B 2.9519 no . .
H11 H12 2.3363 no . .
H12 H13 2.3231 no . .
H13 H14 2.3305 no . .
H13 H23B 3.5418 no . .
H13 H25A 3.4504 no . .
H13 H25B 3.0361 no . .
H14 H18 2.0602 no . .
H14 H23A 2.5948 no . .
H14 H23B 2.7464 no . .
H14 H25A 3.2237 no . .
H18 H21A 3.5429 no . .
H18 H21B 2.4976 no . .
H18 H23A 2.8374 no . .
H18 H23B 2.9948 no . .
H21A H22A 2.4113 no . .
H21A H22B 2.3234 no . .
H21A H23B 3.5290 no . .
H21B H22A 2.8710 no . .
H21B H22B 2.4076 no . .
H21B H23A 3.0104 no . .
H21B H23B 2.4156 no . .
H22A H23A 2.3453 no . .
H22A H23B 2.8698 no . .
H22A H24A 2.5857 no . .
H22A H24B 3.1018 no . .
H22B H23A 2.8713 no . .
H22B H23B 2.4326 no . .
H22B H24A 2.9021 no . .
H22B H24B 2.5095 no . .
H23A H24A 2.2538 no . .
H23A H24B 2.7518 no . .
H23A H25A 2.3831 no . .
H23A H25B 3.0234 no . .
H23B H24A 2.7520 no . .
H23B H24B 2.2303 no . .
H23B H25A 2.8528 no . .
H23B H25B 2.5599 no . .
H24A H25A 2.4467 no . .
H24A H25B 2.8692 no . .
H24A H26A 2.8974 no . .
H24A H26B 3.4407 no . .
H24A H26C 2.2819 no . .
H24B H25A 2.8713 no . .
H24B H25B 2.3328 no . .
H24B H26A 2.5906 no . .
H24B H26C 2.9225 no . .
H25A H26A 2.8385 no . .
H25A H26B 2.2951 no . .
H25A H26C 2.3992 no . .
H25B H26A 2.2995 no . .
H25B H26B 2.3939 no . .
H25B H26C 2.8391 no . .
H31 H34A 3.5388 no . .
H31 H34B 2.4898 no . .
H31 H36A 3.0199 no . .
H31 H36B 3.0528 no . .
H34A H35A 2.3044 no . .
H34A H35B 2.4191 no . .
H34A H36B 3.5039 no . .
H34B H35A 2.4155 no . .
H34B H35B 2.8681 no . .
H34B H36A 3.0594 no . .
H34B H36B 2.3944 no . .
H35A H36A 2.8442 no . .
H35A H36B 2.4328 no . .
H35A H38B 2.7946 no . .
H35A H37A 3.5599 no . .
H35A H37B 2.4968 no . .
H35B H36A 2.2935 no . .
H35B H36B 2.8431 no . .
H35B H38A 3.0319 no . .
H35B H38B 2.4413 no . .
H35B H37B 3.1699 no . .
H36A H38A 2.5172 no . .
H36A H38B 3.0404 no . .
H36A H37A 2.3322 no . .
H36A H37B 2.8364 no . .
H36B H38A 3.5262 no . .
H36B H38B 3.5744 no . .
H36B H37A 2.2922 no . .
H36B H37B 2.3254 no . .
H38A H39A 2.3473 no . .
H38A H39B 2.4472 no . .
H38A H39C 2.8834 no . .
H38A H37A 2.2588 no . .
H38A H37B 2.7506 no . .
H38B H39A 2.8805 no . .
H38B H39B 2.3330 no . .
H38B H39C 2.4643 no . .
H38B H37A 2.7502 no . .
H38B H37B 2.2228 no . .
H39A H37A 2.5350 no . .
H39A H37B 3.0822 no . .
H39B H37A 3.5098 no . .
H39B H37B 3.4634 no . .
H39C H37A 2.7935 no . .
H39C H37B 2.4274 no . .
S2 H11 3.3794 no . 2_666
N1 H6 3.4265 no . 2_676
N1 H11 2.6310 no . 1_565
N1 H12 3.3695 no . 1_565
N1 H31 3.2810 no . 2_576
N1 H36A 3.5253 no . 2_676
N2 H5 3.4206 no . 2_576
N2 H6 3.5075 no . 2_576
N2 H24B 3.0557 no . 2_575
N2 H26A 3.0792 no . 2_575
N2 H31 3.5110 no . 2_576
N2 H34B 3.2072 no . 2_576
N2 H36B 3.0667 no . 2_576
N2 H38A 3.2939 no . 2_676
N2 H39A 2.7946 no . 2_676
N2 H37A 3.0853 no . 2_676
N3 H3 2.5792 no . 1_545
N3 H4 3.4861 no . 1_545
N3 H18 3.2502 no . 2_566
N4 H14 3.5490 no . 2_566
N4 H18 3.2744 no . 2_566
N4 H21B 2.9189 no . 2_566
N4 H23B 3.1419 no . 2_566
N4 H25A 2.9351 no . 2_666
N4 H25B 3.4864 no . 2_666
N4 H26B 2.8544 no . 2_666
N4 H39C 2.8952 no . 2_667
N4 H37B 3.2910 no . 2_667
C1 H3 3.3052 no . 2_676
C2 H3 3.5021 no . 2_676
C4 H21A 3.1092 no . 2_576
C4 H21B 3.5628 no . 2_576
C4 H23A 3.1302 no . 2_676
C5 H21A 3.0583 no . 2_576
C5 H22A 3.5914 no . 2_676
C5 H23A 3.1910 no . 2_676
C12 H34A 3.0166 no . 2_566
C12 H34B 3.4619 no . 2_566
C12 H35B 3.2541 no . 2_666
C12 H36A 3.5904 no . 2_666
C12 H38A 3.3248 no . 2_666
C13 H34A 2.9739 no . 2_566
C13 H35B 3.4310 no . 2_666
C17 H3 3.5983 no . 2_576
C17 H4 3.5421 no . 2_676
C18 H3 3.5578 no . 2_576
C19 H4 3.2908 no . 2_576
C20 H5 3.5119 no . 2_676
C21 H4 3.2629 no . 2_576
C21 H25A 3.3486 no . 1_455
C21 H26B 3.5749 no . 1_455
C21 H26C 3.1762 no . 1_455
C22 H5 3.4652 no . 2_676
C22 H22B 3.2486 no . 2_575
C22 H24B 3.4907 no . 2_575
C22 H26C 3.2809 no . 1_455
C23 H4 3.5258 no . 2_676
C23 H5 3.3060 no . 2_676
C24 H5 3.5745 no . 2_676
C24 H22B 3.4329 no . 2_575
C24 H26C 3.0765 no . 2_675
C24 H39A 3.5921 no . 1_454
C25 H21B 3.2546 no . 1_655
C25 H39A 3.2856 no . 1_454
C26 H21B 3.1184 no . 1_655
C26 H22B 3.2950 no . 1_655
C26 H24A 3.0576 no . 2_675
C26 H36B 3.5082 no . 1_554
C26 H37A 3.1552 no . 1_554
C26 H37B 3.0857 no . 1_554
C27 H31 3.5686 no . 2_576
C28 H5 3.4951 no . 2_576
C28 H6 3.4333 no . 2_576
C28 H31 3.3411 no . 2_576
C28 H37A 3.3283 no . 2_676
C29 H6 3.2915 no . 2_676
C29 H31 3.1683 no . 2_576
C29 H36A 3.5799 no . 2_676
C32 H12 3.5506 no . 2_566
C34 H12 3.3280 no . 2_566
C34 H38A 3.0960 no . 1_455
C35 H12 3.4425 no . 2_666
C36 H12 3.3606 no . 2_666
C36 H26A 3.4678 no . 1_556
C37 H26A 3.2827 no . 1_556
C37 H26B 2.9258 no . 1_556
C38 H12 3.2444 no . 2_666
C38 H34B 3.1862 no . 1_655
C38 H39B 2.9832 no . 2_767
C39 H13 3.5678 no . 1_656
C39 H25B 3.0916 no . 1_656
C39 H34B 3.3916 no . 1_655
C39 H38B 3.2055 no . 2_767
C39 H39B 2.9693 no . 2_767
C40 H18 3.4325 no . 2_566
C41 H14 3.4840 no . 2_566
C41 H18 3.1385 no . 2_566
C41 H21B 3.5028 no . 2_566
C41 H25A 3.5160 no . 2_666
C42 H3 3.5603 no . 1_545
C42 H18 3.0854 no . 2_566
H3 N3 2.5792 no . 1_565
H3 C1 3.3052 no . 2_676
H3 C2 3.5021 no . 2_676
H3 C17 3.5983 no . 2_576
H3 C18 3.5578 no . 2_576
H3 C42 3.5603 no . 1_565
H4 N3 3.4861 no . 1_565
H4 C17 3.5421 no . 2_676
H4 C19 3.2908 no . 2_576
H4 C21 3.2629 no . 2_576
H4 C23 3.5258 no . 2_676
H4 H14 3.1545 no . 2_676
H4 H21A 2.9499 no . 2_576
H4 H21B 3.0410 no . 2_576
H4 H23A 2.5718 no . 2_676
H4 H25A 2.9519 no . 2_676
H5 N2 3.4206 no . 2_576
H5 C20 3.5119 no . 2_676
H5 C22 3.4652 no . 2_676
H5 C23 3.3060 no . 2_676
H5 C24 3.5745 no . 2_676
H5 C28 3.4951 no . 2_576
H5 H21A 2.8905 no . 2_576
H5 H22A 2.8162 no . 2_676
H5 H23A 2.6837 no . 2_676
H5 H24A 2.9999 no . 2_676
H5 H26A 3.4501 no . 1_556
H6 N1 3.4265 no . 2_676
H6 N2 3.5075 no . 2_576
H6 C28 3.4333 no . 2_576
H6 C29 3.2915 no . 2_676
H11 S2 3.3794 no . 2_666
H11 N1 2.6310 no . 1_545
H12 N1 3.3695 no . 1_545
H12 C32 3.5506 no . 2_566
H12 C34 3.3280 no . 2_566
H12 C35 3.4425 no . 2_666
H12 C36 3.3606 no . 2_666
H12 C38 3.2444 no . 2_666
H12 H34A 2.9588 no . 2_566
H12 H34B 3.0228 no . 2_566
H12 H35B 2.7463 no . 2_666
H12 H36A 2.7218 no . 2_666
H12 H38A 2.4960 no . 2_666
H12 H38B 3.2078 no . 2_666
H13 C39 3.5678 no . 1_454
H13 H34A 2.9154 no . 2_566
H13 H35B 3.0644 no . 2_666
H13 H38A 3.4544 no . 2_666
H13 H38B 3.2106 no . 2_666
H13 H39B 3.3654 no . 1_454
H13 H39C 3.0321 no . 1_454
H14 N4 3.5490 no . 2_566
H14 C41 3.4840 no . 2_566
H14 H4 3.1545 no . 2_676
H18 N3 3.2502 no . 2_566
H18 N4 3.2744 no . 2_566
H18 C40 3.4325 no . 2_566
H18 C41 3.1385 no . 2_566
H18 C42 3.0854 no . 2_566
H21A C4 3.1092 no . 2_576
H21A C5 3.0583 no . 2_576
H21A H4 2.9499 no . 2_576
H21A H5 2.8905 no . 2_576
H21A H24A 3.4306 no . 1_455
H21A H24B 3.4712 no . 2_575
H21A H25A 3.2348 no . 1_455
H21A H26C 2.9603 no . 1_455
H21B N4 2.9189 no . 2_566
H21B C4 3.5628 no . 2_576
H21B C25 3.2546 no . 1_455
H21B C26 3.1184 no . 1_455
H21B C41 3.5028 no . 2_566
H21B H4 3.0410 no . 2_576
H21B H25A 2.5752 no . 1_455
H21B H26B 2.8739 no . 1_455
H21B H26C 2.8291 no . 1_455
H22A C5 3.5914 no . 2_676
H22A H5 2.8162 no . 2_676
H22A H22B 3.3742 no . 2_575
H22A H24B 3.5009 no . 2_575
H22A H26A 3.5392 no . 2_675
H22A H26C 3.3655 no . 2_675
H22A H37A 3.5252 no . 2_676
H22B C22 3.2486 no . 2_575
H22B C24 3.4329 no . 2_575
H22B C26 3.2950 no . 1_455
H22B H22A 3.3742 no . 2_575
H22B H22B 2.4144 no . 2_575
H22B H24A 3.3866 no . 2_575
H22B H24B 2.7312 no . 2_575
H22B H26B 3.1401 no . 1_455
H22B H26C 2.5828 no . 1_455
H22B H26C 3.5615 no . 2_675
H23A C4 3.1302 no . 2_676
H23A C5 3.1910 no . 2_676
H23A H4 2.5718 no . 2_676
H23A H5 2.6837 no . 2_676
H23B N4 3.1419 no . 2_566
H23B H26B 3.3088 no . 1_455
H23B H39A 3.3848 no . 1_454
H23B H39C 3.2625 no . 1_454
H24A C26 3.0576 no . 2_675
H24A H5 2.9999 no . 2_676
H24A H21A 3.4306 no . 1_655
H24A H22B 3.3866 no . 2_575
H24A H24A 3.1344 no . 2_675
H24A H26A 2.9363 no . 2_675
H24A H26C 2.3357 no . 2_675
H24B N2 3.0557 no . 2_575
H24B C22 3.4907 no . 2_575
H24B H21A 3.4712 no . 2_575
H24B H22A 3.5009 no . 2_575
H24B H22B 2.7312 no . 2_575
H24B H26C 2.9422 no . 2_675
H24B H39A 3.1214 no . 1_454
H25A N4 2.9351 no . 2_666
H25A C21 3.3486 no . 1_655
H25A C41 3.5160 no . 2_666
H25A H4 2.9519 no . 2_676
H25A H21A 3.2348 no . 1_655
H25A H21B 2.5752 no . 1_655
H25B N4 3.4864 no . 2_666
H25B C39 3.0916 no . 1_454
H25B H39A 2.4460 no . 1_454
H25B H39B 3.2368 no . 1_454
H25B H39C 3.1327 no . 1_454
H25B H37B 3.4343 no . 1_554
H26A N2 3.0792 no . 2_575
H26A C36 3.4678 no . 1_554
H26A C37 3.2827 no . 1_554
H26A H5 3.4501 no . 1_554
H26A H22A 3.5392 no . 2_675
H26A H24A 2.9363 no . 2_675
H26A H36B 2.7582 no . 1_554
H26A H39A 3.4995 no . 1_454
H26A H37A 2.8994 no . 1_554
H26A H37B 2.9892 no . 1_554
H26B N4 2.8544 no . 2_666
H26B C21 3.5749 no . 1_655
H26B C37 2.9258 no . 1_554
H26B H21B 2.8739 no . 1_655
H26B H22B 3.1401 no . 1_655
H26B H23B 3.3088 no . 1_655
H26B H36B 3.4268 no . 1_554
H26B H39C 3.4825 no . 1_554
H26B H37A 2.5540 no . 1_554
H26B H37B 2.4036 no . 1_554
H26C C21 3.1762 no . 1_655
H26C C22 3.2809 no . 1_655
H26C C24 3.0765 no . 2_675
H26C H21A 2.9603 no . 1_655
H26C H21B 2.8291 no . 1_655
H26C H22A 3.3655 no . 2_675
H26C H22B 2.5828 no . 1_655
H26C H22B 3.5615 no . 2_675
H26C H24A 2.3357 no . 2_675
H26C H24B 2.9422 no . 2_675
H26C H26C 3.3912 no . 2_675
H31 N1 3.2810 no . 2_576
H31 N2 3.5110 no . 2_576
H31 C27 3.5686 no . 2_576
H31 C28 3.3411 no . 2_576
H31 C29 3.1683 no . 2_576
H34A C12 3.0166 no . 2_566
H34A C13 2.9739 no . 2_566
H34A H12 2.9588 no . 2_566
H34A H13 2.9154 no . 2_566
H34A H38A 2.9731 no . 1_455
H34A H39B 3.5076 no . 1_455
H34A H39C 3.0442 no . 2_667
H34B N2 3.2072 no . 2_576
H34B C12 3.4619 no . 2_566
H34B C38 3.1862 no . 1_455
H34B C39 3.3916 no . 1_455
H34B H12 3.0228 no . 2_566
H34B H38A 2.3436 no . 1_455
H34B H39A 3.2122 no . 1_455
H34B H39B 3.2156 no . 1_455
H35A H35A 3.3738 no . 2_667
H35A H38B 3.0310 no . 2_667
H35A H39A 3.5743 no . 1_455
H35A H39B 2.8924 no . 1_455
H35A H39C 3.3778 no . 2_667
H35A H37B 3.3346 no . 2_667
H35B C12 3.2541 no . 2_666
H35B C13 3.4310 no . 2_666
H35B H12 2.7463 no . 2_666
H35B H13 3.0644 no . 2_666
H36A N1 3.5253 no . 2_676
H36A C12 3.5904 no . 2_666
H36A C29 3.5799 no . 2_676
H36A H12 2.7218 no . 2_666
H36B N2 3.0667 no . 2_576
H36B C26 3.5082 no . 1_556
H36B H26A 2.7582 no . 1_556
H36B H26B 3.4268 no . 1_556
H36B H39A 3.5292 no . 1_455
H38A N2 3.2939 no . 2_676
H38A C12 3.3248 no . 2_666
H38A C34 3.0960 no . 1_655
H38A H12 2.4960 no . 2_666
H38A H13 3.4544 no . 2_666
H38A H34A 2.9731 no . 1_655
H38A H34B 2.3436 no . 1_655
H38A H39B 3.3779 no . 2_767
H38B C39 3.2055 no . 2_767
H38B H12 3.2078 no . 2_666
H38B H13 3.2106 no . 2_666
H38B H35A 3.0310 no . 2_667
H38B H39B 2.2859 no . 2_767
H38B H39C 3.3933 no . 2_767
H39A N2 2.7946 no . 2_676
H39A C24 3.5921 no . 1_656
H39A C25 3.2856 no . 1_656
H39A H23B 3.3848 no . 1_656
H39A H24B 3.1214 no . 1_656
H39A H25B 2.4460 no . 1_656
H39A H26A 3.4995 no . 1_656
H39A H34B 3.2122 no . 1_655
H39A H35A 3.5743 no . 1_655
H39A H36B 3.5292 no . 1_655
H39B C38 2.9832 no . 2_767
H39B C39 2.9693 no . 2_767
H39B H13 3.3654 no . 1_656
H39B H25B 3.2368 no . 1_656
H39B H34A 3.5076 no . 1_655
H39B H34B 3.2156 no . 1_655
H39B H35A 2.8924 no . 1_655
H39B H38A 3.3779 no . 2_767
H39B H38B 2.2859 no . 2_767
H39B H39B 2.3989 no . 2_767
H39B H39C 3.1800 no . 2_767
H39C N4 2.8952 no . 2_667
H39C H13 3.0321 no . 1_656
H39C H23B 3.2625 no . 1_656
H39C H25B 3.1327 no . 1_656
H39C H26B 3.4825 no . 1_556
H39C H34A 3.0442 no . 2_667
H39C H35A 3.3778 no . 2_667
H39C H38B 3.3933 no . 2_767
H39C H39B 3.1800 no . 2_767
H37A N2 3.0853 no . 2_676
H37A C26 3.1552 no . 1_556
H37A C28 3.3283 no . 2_676
H37A H22A 3.5252 no . 2_676
H37A H26A 2.8994 no . 1_556
H37A H26B 2.5540 no . 1_556
H37B N4 3.2910 no . 2_667
H37B C26 3.0857 no . 1_556
H37B H25B 3.4343 no . 1_556
H37B H26A 2.9892 no . 1_556
H37B H26B 2.4036 no . 1_556
H37B H35A 3.3346 no . 2_667

loop_
_geom_torsion_atom_site_label_1
_geom_torsion_atom_site_label_2
_geom_torsion_atom_site_label_3
_geom_torsion_atom_site_label_4
_geom_torsion
_geom_torsion_publ_flag
_geom_torsion_site_symmetry_1
_geom_torsion_site_symmetry_2
_geom_torsion_site_symmetry_3
_geom_torsion_site_symmetry_4
C17 S1 C20 C19 3.5(3) no . . . .
C17 S1 C20 C27 -177.3(4) no . . . .
C20 S1 C17 C1 177.2(4) no . . . .
C20 S1 C17 C18 -3.2(3) no . . . .
C30 S2 C33 C32 2.7(3) no . . . .
C30 S2 C33 C40 -177.5(3) no . . . .
C33 S2 C30 C9 -178.9(4) no . . . .
C33 S2 C30 C31 -3.3(3) no . . . .
C2 C1 C16 C8 8.0(5) no . . . .
C2 C1 C16 C15 -164.0(5) no . . . .
C16 C1 C2 C3 173.5(4) no . . . .
C16 C1 C2 C7 -4.9(5) no . . . .
C2 C1 C17 S1 13.3(7) no . . . .
C2 C1 C17 C18 -166.3(4) no . . . .
C17 C1 C2 C3 -12.2(8) no . . . .
C17 C1 C2 C7 169.4(4) no . . . .
C16 C1 C17 S1 -173.6(4) no . . . .
C16 C1 C17 C18 6.8(8) no . . . .
C17 C1 C16 C8 -166.3(4) no . . . .
C17 C1 C16 C15 21.6(9) no . . . .
C1 C2 C3 C4 -176.1(4) no . . . .
C1 C2 C7 C6 174.1(4) no . . . .
C1 C2 C7 C8 0.3(5) no . . . .
C3 C2 C7 C6 -4.5(7) no . . . .
C3 C2 C7 C8 -178.3(4) no . . . .
C7 C2 C3 C4 2.1(7) no . . . .
C2 C3 C4 C5 1.2(7) no . . . .
C3 C4 C5 C6 -2.2(7) no . . . .
C4 C5 C6 C7 -0.3(7) no . . . .
C5 C6 C7 C2 3.5(7) no . . . .
C5 C6 C7 C8 175.2(5) no . . . .
C2 C7 C8 C9 178.0(5) no . . . .
C2 C7 C8 C16 4.7(5) no . . . .
C6 C7 C8 C9 5.5(11) no . . . .
C6 C7 C8 C16 -167.8(5) no . . . .
C7 C8 C9 C10 -164.8(6) no . . . .
C7 C8 C9 C30 19.9(10) no . . . .
C7 C8 C16 C1 -8.1(5) no . . . .
C7 C8 C16 C15 166.6(4) no . . . .
C9 C8 C16 C1 176.4(4) no . . . .
C9 C8 C16 C15 -9.0(5) no . . . .
C16 C8 C9 C10 8.5(5) no . . . .
C16 C8 C9 C30 -166.8(4) no . . . .
C8 C9 C10 C11 173.2(4) no . . . .
C8 C9 C10 C15 -4.8(5) no . . . .
C8 C9 C30 S2 -176.4(4) no . . . .
C8 C9 C30 C31 8.8(8) no . . . .
C10 C9 C30 S2 9.3(7) no . . . .
C10 C9 C30 C31 -165.5(4) no . . . .
C30 C9 C10 C11 -11.5(8) no . . . .
C30 C9 C10 C15 170.5(4) no . . . .
C9 C10 C11 C12 -174.6(4) no . . . .
C9 C10 C15 C14 172.6(4) no . . . .
C9 C10 C15 C16 -0.4(5) no . . . .
C11 C10 C15 C14 -5.6(7) no . . . .
C11 C10 C15 C16 -178.6(4) no . . . .
C15 C10 C11 C12 3.3(7) no . . . .
C10 C11 C12 C13 0.7(7) no . . . .
C11 C12 C13 C14 -2.3(7) no . . . .
C12 C13 C14 C15 -0.1(7) no . . . .
C13 C14 C15 C10 4.0(7) no . . . .
C13 C14 C15 C16 174.7(4) no . . . .
C10 C15 C16 C1 177.9(5) no . . . .
C10 C15 C16 C8 5.8(5) no . . . .
C14 C15 C16 C1 6.3(10) no . . . .
C14 C15 C16 C8 -165.8(5) no . . . .
S1 C17 C18 C19 2.1(5) no . . . .
C1 C17 C18 C19 -178.3(4) no . . . .
C17 C18 C19 C20 0.5(6) no . . . .
C17 C18 C19 C21 175.9(4) no . . . .
C18 C19 C20 S1 -2.9(6) no . . . .
C18 C19 C20 C27 178.0(4) no . . . .
C18 C19 C21 C22 -94.6(6) no . . . .
C20 C19 C21 C22 80.2(6) no . . . .
C21 C19 C20 S1 -178.3(4) no . . . .
C21 C19 C20 C27 2.6(8) no . . . .
S1 C20 C27 C28 -174.8(4) no . . . .
S1 C20 C27 C29 4.7(7) no . . . .
C19 C20 C27 C28 4.2(9) no . . . .
C19 C20 C27 C29 -176.3(5) no . . . .
C19 C21 C22 C23 66.7(5) no . . . .
C21 C22 C23 C24 172.4(4) no . . . .
C22 C23 C24 C25 178.1(5) no . . . .
C23 C24 C25 C26 -169.8(5) no . . . .
S2 C30 C31 C32 3.3(5) no . . . .
C9 C30 C31 C32 178.7(4) no . . . .
C30 C31 C32 C33 -1.4(6) no . . . .
C30 C31 C32 C34 179.4(4) no . . . .
C31 C32 C33 S2 -1.3(5) no . . . .
C31 C32 C33 C40 178.9(4) no . . . .
C31 C32 C34 C35 -96.9(6) no . . . .
C33 C32 C34 C35 83.9(5) no . . . .
C34 C32 C33 S2 178.0(4) no . . . .
C34 C32 C33 C40 -1.8(8) no . . . .
S2 C33 C40 C41 -180.0(3) no . . . .
S2 C33 C40 C42 0.2(6) no . . . .
C32 C33 C40 C41 -0.2(8) no . . . .
C32 C33 C40 C42 -180.0(4) no . . . .
C32 C34 C35 C36 68.8(6) no . . . .
C34 C35 C36 C37 167.9(4) no . . . .
C35 C36 C37 C38 61.2(9) no . . . .
C36 C37 C38 C39 177.1(6) no . . . .
